data_7058108
loop_
_publ_author_name
'Roy, Sourav'
'Dey, Arka'
'Drew, Michael G. B.'
'Ray, Partha Pratim'
'Chattopadhyay, Shouvik'

_publ_section_title
;
 A tetranuclear nickel/lead complex with a salen type Schiff base:
 synthesis, structure and exploration of photosensitive Schottky barrier
 diode behaviour
;
_journal_issue 13
_journal_name_full 'New Journal of Chemistry'
_journal_page_first 5020
_journal_paper_doi 10.1039/C8NJ05616A
_journal_volume 43
_journal_year 2019
_chemical_formula_sum 'C50.52 H66 Br4 Cl1.48 N8.52 Ni2 O14 Pb2 S2.52'
_chemical_formula_weight 2001.26
_space_group_crystal_system trigonal
_space_group_IT_number 148
_space_group_name_Hall '-R 3'
_space_group_name_H-M_alt 'R -3 :H'
_symmetry_space_group_name_Hall '-R 3'
_symmetry_space_group_name_H-M 'R -3 :H'
_atom_sites_solution_hydrogens geom
_audit_creation_method SHELXL-2016/6
_audit_update_record
;
2018-12-27 deposited with the CCDC.
2019-01-17 downloaded from the CCDC.
;
_cell_angle_alpha 90
_cell_angle_beta 90
_cell_angle_gamma 120
_cell_formula_units_Z 9
_cell_length_a 38.410(3)
_cell_length_b 38.410(3)
_cell_length_c 12.7948(11)
_cell_measurement_reflns_used 13451
_cell_measurement_temperature 150(2)
_cell_measurement_theta_max 27.499
_cell_measurement_theta_min 3.412
_cell_volume 16348(2)
_computing_cell_refinement 'Crysalis, Oxford Diffraction'
_computing_data_collection 'Crysalis, Oxford Diffraction'
_computing_data_reduction 'Crysalis, Oxford Diffraction'
_computing_molecular_graphics PLATON(Spek,2004)
_computing_publication_material 'SHELXL-2016/6, PLATON, WINGX (Ferrugia, 2012)'
_computing_structure_refinement 'SHELXL-2016/6 (Sheldrick, 2016)'
_computing_structure_solution 'SHELXS-97 (Sheldrick, 2008)'
_diffrn_ambient_temperature 150(2)
_diffrn_measured_fraction_theta_full 0.997
_diffrn_measured_fraction_theta_max 0.997
_diffrn_measurement_device_type 'Oxford Diffaction X-Calibor System'
_diffrn_measurement_method '321 frames, counting time 10 s.'
_diffrn_radiation_type MoK\a
_diffrn_radiation_wavelength 0.71073
_diffrn_reflns_av_R_equivalents 0.0625
_diffrn_reflns_av_unetI/netI 0.1419
_diffrn_reflns_Laue_measured_fraction_full 0.997
_diffrn_reflns_Laue_measured_fraction_max 0.997
_diffrn_reflns_limit_h_max 49
_diffrn_reflns_limit_h_min -12
_diffrn_reflns_limit_k_max 21
_diffrn_reflns_limit_k_min -47
_diffrn_reflns_limit_l_max 16
_diffrn_reflns_limit_l_min -9
_diffrn_reflns_number 13451
_diffrn_reflns_point_group_measured_fraction_full 0.997
_diffrn_reflns_point_group_measured_fraction_max 0.997
_diffrn_reflns_theta_full 25.242
_diffrn_reflns_theta_max 27.499
_diffrn_reflns_theta_min 3.412
_diffrn_standards_decay_% n/a
_diffrn_standards_interval_count n/a
_diffrn_standards_interval_time n/a
_exptl_absorpt_coefficient_mu 7.517
_exptl_absorpt_correction_T_max 1.000
_exptl_absorpt_correction_T_min 0.765
_exptl_absorpt_correction_type empirical
_exptl_absorpt_process_details 'ABSPACK, Oxford Diffraction Ltd'
_exptl_crystal_colour black
_exptl_crystal_density_diffrn 1.830
_exptl_crystal_description block
_exptl_crystal_F_000 8696
_exptl_crystal_size_max 0.24
_exptl_crystal_size_mid 0.17
_exptl_crystal_size_min 0.15
_refine_diff_density_max 1.208
_refine_diff_density_min -1.472
_refine_diff_density_rms 0.199
_refine_ls_extinction_method none
_refine_ls_goodness_of_fit_ref 0.989
_refine_ls_hydrogen_treatment constr
_refine_ls_matrix_type full
_refine_ls_number_parameters 400
_refine_ls_number_reflns 8323
_refine_ls_number_restraints 4
_refine_ls_restrained_S_all 0.989
_refine_ls_R_factor_all 0.1271
_refine_ls_R_factor_gt 0.0722
_refine_ls_shift/su_max 0.001
_refine_ls_shift/su_mean 0.000
_refine_ls_structure_factor_coef Fsqd
_refine_ls_weighting_details 'w=1/[\s^2^(Fo^2^)+(0.0381P)^2^] where P=(Fo^2^+2Fc^2^)/3'
_refine_ls_weighting_scheme calc
_refine_ls_wR_factor_gt 0.1178
_refine_ls_wR_factor_ref 0.1346
_reflns_Friedel_coverage 0.000
_reflns_number_gt 5312
_reflns_number_total 8323
_reflns_threshold_expression 'I > 2\s(I)'
_cod_data_source_file c8nj05616a3.cif
_cod_data_source_block 1
_cod_depositor_comments 'Adding full bibliography for 7058108.cif.'
_cod_original_cell_volume 16347(3)
_cod_database_code 7058108
_shelx_shelxl_version_number 2016/6
_shelx_space_group_comment
;
The symmetry employed for this shelxl refinement is uniquely defined
by the following loop, which should always be used as a source of
symmetry information in preference to the above space-group names.
They are only intended as comments.
;

loop_
_space_group_symop_operation_xyz
'x, y, z'
'-y, x-y, z'
'-x+y, -x, z'
'x+2/3, y+1/3, z+1/3'
'-y+2/3, x-y+1/3, z+1/3'
'-x+y+2/3, -x+1/3, z+1/3'
'x+1/3, y+2/3, z+2/3'
'-y+1/3, x-y+2/3, z+2/3'
'-x+y+1/3, -x+2/3, z+2/3'
'-x, -y, -z'
'y, -x+y, -z'
'x-y, x, -z'
'-x+2/3, -y+1/3, -z+1/3'
'y+2/3, -x+y+1/3, -z+1/3'
'x-y+2/3, x+1/3, -z+1/3'
'-x+1/3, -y+2/3, -z+2/3'
'y+1/3, -x+y+2/3, -z+2/3'
'x-y+1/3, x+2/3, -z+2/3'

loop_
_atom_site_label
_atom_site_type_symbol
_atom_site_fract_x
_atom_site_fract_y
_atom_site_fract_z
_atom_site_U_iso_or_equiv
_atom_site_adp_type
_atom_site_occupancy
_atom_site_site_symmetry_order
_atom_site_calc_flag
_atom_site_refinement_flags_posn
_atom_site_refinement_flags_adp
_atom_site_refinement_flags_occupancy
_atom_site_disorder_assembly
_atom_site_disorder_group
Pb1 Pb 0.50288(2) 0.06191(2) 0.51660(3) 0.02842(13) Uani 1 1 d D . . . .
Ni1 Ni 0.53934(4) 0.07487(4) 0.77014(8) 0.0252(3) Uani 1 1 d . . . . .
N1 N 0.5376(2) 0.0211(3) 0.7544(6) 0.028(2) Uani 1 1 d . . . . .
C1 C 0.5326(3) -0.0108(4) 0.7460(7) 0.027(2) Uani 1 1 d . . . . .
S1 S 0.52492(8) -0.05710(8) 0.73541(19) 0.0304(6) Uani 1 1 d . . . . .
Br27 Br 0.70381(4) 0.25759(4) 0.53342(10) 0.0600(4) Uani 1 1 d . . . . .
Br15 Br 0.33799(3) 0.04657(3) 0.87221(8) 0.0332(3) Uani 1 1 d . . . . .
O11 O 0.48520(19) 0.0510(2) 0.6971(4) 0.0277(17) Uani 1 1 d . . . . .
C12 C 0.4531(3) 0.0482(3) 0.7399(6) 0.023(2) Uani 1 1 d . . . . .
C13 C 0.4212(3) 0.0435(3) 0.6753(7) 0.024(2) Uani 1 1 d . . . . .
O131 O 0.42731(18) 0.0406(2) 0.5697(4) 0.0270(16) Uani 1 1 d . . . . .
C132 C 0.4006(3) 0.0424(4) 0.4977(7) 0.040(3) Uani 1 1 d . . . . .
H13A H 0.374266 0.019462 0.506896 0.060 Uiso 1 1 calc R U . . .
H13B H 0.409763 0.042469 0.427859 0.060 Uiso 1 1 calc R U . . .
H13C H 0.399463 0.066544 0.509087 0.060 Uiso 1 1 calc R U . . .
C14 C 0.3873(3) 0.0422(3) 0.7114(7) 0.022(2) Uani 1 1 d . . . . .
H14 H 0.367438 0.039965 0.665670 0.027 Uiso 1 1 calc R U . . .
C15 C 0.3832(3) 0.0445(3) 0.8201(7) 0.023(2) Uani 1 1 d . . . . .
C16 C 0.4118(3) 0.0469(3) 0.8882(7) 0.019(2) Uani 1 1 d . . . . .
H16 H 0.407912 0.046928 0.959931 0.023 Uiso 1 1 calc R U . . .
C17 C 0.4471(3) 0.0492(3) 0.8486(7) 0.025(2) Uani 1 1 d . . . . .
C18 C 0.4754(3) 0.0498(3) 0.9255(7) 0.026(2) Uani 1 1 d . . . . .
H18 H 0.466297 0.044381 0.994173 0.031 Uiso 1 1 calc R U . . .
N19 N 0.5116(2) 0.0571(2) 0.9092(5) 0.0241(19) Uani 1 1 d . . . . .
C20 C 0.5327(3) 0.0522(3) 0.9971(7) 0.030(2) Uani 1 1 d . . . . .
H20A H 0.533811 0.027749 0.986341 0.036 Uiso 1 1 calc R U . . .
H20B H 0.516968 0.048419 1.059676 0.036 Uiso 1 1 calc R U . . .
C21 C 0.5754(3) 0.0865(3) 1.0168(7) 0.032(3) Uani 1 1 d . . . . .
C211 C 0.5746(3) 0.1248(3) 1.0338(7) 0.042(3) Uani 1 1 d . . . . .
H21A H 0.601001 0.145975 1.052381 0.062 Uiso 1 1 calc R U . . .
H21B H 0.556136 0.121030 1.089135 0.062 Uiso 1 1 calc R U . . .
H21C H 0.566093 0.131928 0.970702 0.062 Uiso 1 1 calc R U . . .
C212 C 0.5902(3) 0.0747(4) 1.1145(8) 0.051(3) Uani 1 1 d . . . . .
H21D H 0.593812 0.052347 1.098606 0.077 Uiso 1 1 calc R U . . .
H21E H 0.570649 0.067382 1.169327 0.077 Uiso 1 1 calc R U . . .
H21F H 0.615284 0.097104 1.136887 0.077 Uiso 1 1 calc R U . . .
C22 C 0.6039(3) 0.0904(4) 0.9295(7) 0.036(3) Uani 1 1 d . . . . .
H22A H 0.631236 0.109271 0.950936 0.044 Uiso 1 1 calc R U . . .
H22B H 0.602052 0.064511 0.918940 0.044 Uiso 1 1 calc R U . . .
N23 N 0.5958(3) 0.1041(3) 0.8284(6) 0.030(2) Uani 1 1 d . . . . .
C24 C 0.6249(3) 0.1334(4) 0.7843(7) 0.036(3) Uani 1 1 d . . . . .
H24 H 0.648851 0.146022 0.821687 0.043 Uiso 1 1 calc R U . . .
C25 C 0.6255(3) 0.1500(3) 0.6819(7) 0.034(3) Uani 1 1 d . . . . .
C26 C 0.6585(3) 0.1882(3) 0.6569(8) 0.033(3) Uani 1 1 d . . . . .
H26 H 0.678627 0.201865 0.706118 0.040 Uiso 1 1 calc R U . . .
C27 C 0.6611(3) 0.2051(3) 0.5619(8) 0.038(3) Uani 1 1 d . . . . .
C28 C 0.6328(3) 0.1845(4) 0.4846(8) 0.043(3) Uani 1 1 d . . . . .
H28 H 0.635350 0.195782 0.418791 0.052 Uiso 1 1 calc R U . . .
C29 C 0.6011(3) 0.1472(3) 0.5068(7) 0.028(2) Uani 1 1 d . . . . .
O291 O 0.5720(2) 0.1236(2) 0.4345(4) 0.0346(19) Uani 1 1 d . . . . .
C292 C 0.5739(3) 0.1428(4) 0.3348(7) 0.057(4) Uani 1 1 d . . . . .
H29A H 0.573342 0.167183 0.346853 0.086 Uiso 1 1 calc R U . . .
H29B H 0.551367 0.124969 0.292436 0.086 Uiso 1 1 calc R U . . .
H29C H 0.598414 0.148976 0.299462 0.086 Uiso 1 1 calc R U . . .
C30 C 0.5945(3) 0.1285(3) 0.6068(7) 0.025(2) Uani 1 1 d . . . . .
O31 O 0.56236(18) 0.09430(19) 0.6245(4) 0.0226(15) Uani 1 1 d . . . . .
O1W O 0.5351(2) 0.1301(2) 0.7792(5) 0.043(2) Uani 1 1 d . . . . .
O51A O 0.5450(2) 0.0216(2) 0.4806(6) 0.046(2) Uani 0.441(15) 1 d . . P A 1
C52A C 0.5738(7) 0.0455(7) 0.4158(18) 0.031(6) Uiso 0.441(15) 1 d . . P A 1
H52A H 0.570179 0.050367 0.346581 0.037 Uiso 0.441(15) 1 calc R U P A 1
N53A N 0.6116(3) 0.0627(3) 0.4693(7) 0.041(2) Uani 0.441(15) 1 d . . P A 1
C54A C 0.6178(9) 0.0564(8) 0.5641(19) 0.046(8) Uiso 0.441(15) 1 d . . P A 1
H54A H 0.633082 0.081607 0.599654 0.069 Uiso 0.441(15) 1 calc R U P A 1
H54B H 0.632560 0.042225 0.564748 0.069 Uiso 0.441(15) 1 calc R U P A 1
H54C H 0.592542 0.040525 0.598917 0.069 Uiso 0.441(15) 1 calc R U P A 1
C55A C 0.6435(9) 0.0908(9) 0.388(2) 0.057(9) Uiso 0.441(15) 1 d . . P A 1
H55A H 0.660588 0.080201 0.369613 0.085 Uiso 0.441(15) 1 calc R U P A 1
H55B H 0.659378 0.117201 0.417130 0.085 Uiso 0.441(15) 1 calc R U P A 1
H55C H 0.630048 0.092437 0.326142 0.085 Uiso 0.441(15) 1 calc R U P A 1
O51B O 0.5450(2) 0.0216(2) 0.4806(6) 0.051(2) Uani 0.559(15) 1 d . . P A 2
C52B C 0.5797(6) 0.0400(6) 0.5302(15) 0.033(5) Uiso 0.559(15) 1 d . . P A 2
H52B H 0.581857 0.037454 0.601798 0.040 Uiso 0.559(15) 1 calc R U P A 2
N53B N 0.6116(3) 0.0627(3) 0.4693(7) 0.041(2) Uani 0.559(15) 1 d . . P A 2
C54B C 0.6130(8) 0.0650(8) 0.3655(17) 0.059(7) Uiso 0.559(15) 1 d . . P A 2
H54D H 0.628076 0.053120 0.339129 0.088 Uiso 0.559(15) 1 calc R U P A 2
H54E H 0.625784 0.092700 0.344607 0.088 Uiso 0.559(15) 1 calc R U P A 2
H54F H 0.586188 0.050878 0.337958 0.088 Uiso 0.559(15) 1 calc R U P A 2
C55B C 0.6501(6) 0.0886(6) 0.5322(14) 0.041(6) Uiso 0.559(15) 1 d . . P A 2
H55D H 0.644863 0.082393 0.605184 0.062 Uiso 0.559(15) 1 calc R U P A 2
H55E H 0.658869 0.116555 0.521284 0.062 Uiso 0.559(15) 1 calc R U P A 2
H55F H 0.670788 0.083219 0.509568 0.062 Uiso 0.559(15) 1 calc R U P A 2
C2 C 0.507(2) 0.1514(8) 0.496(5) 0.108(8) Uiso 0.257(10) 1 d D U P A 1
N2 N 0.4853(8) 0.1172(6) 0.488(4) 0.108(8) Uiso 0.257(10) 1 d D U P A 1
S2 S 0.5404(6) 0.1995(6) 0.4793(15) 0.108(8) Uiso 0.257(10) 1 d D U P A 1
Cl2 Cl 0.50241(16) 0.13526(17) 0.5574(4) 0.074(2) Uani 0.743(10) 1 d . . P A 2
O2W O 0.7243(4) 0.2635(4) 0.8328(10) 0.083(5) Uani 0.75 1 d . . P B 1
O3W O 0.7471(10) 0.2939(10) 0.787(2) 0.049(9) Uiso 0.25 1 d . . P C 2

loop_
_atom_site_aniso_label
_atom_site_aniso_U_11
_atom_site_aniso_U_22
_atom_site_aniso_U_33
_atom_site_aniso_U_23
_atom_site_aniso_U_13
_atom_site_aniso_U_12
Pb1 0.0180(2) 0.0483(3) 0.01827(17) -0.00956(19) -0.00241(17) 0.0161(2)
Ni1 0.0207(7) 0.0397(8) 0.0188(6) -0.0085(6) -0.0034(5) 0.0177(7)
N1 0.024(5) 0.037(6) 0.026(4) -0.008(4) -0.003(4) 0.018(5)
C1 0.015(5) 0.050(8) 0.015(4) -0.004(5) -0.006(4) 0.015(5)
S1 0.0251(15) 0.0280(15) 0.0319(13) -0.0099(12) -0.0054(12) 0.0086(12)
Br27 0.0465(8) 0.0411(8) 0.0624(8) -0.0047(7) -0.0151(7) -0.0006(7)
Br15 0.0247(6) 0.0313(6) 0.0477(6) -0.0009(5) 0.0135(5) 0.0171(5)
O11 0.015(4) 0.060(5) 0.016(3) -0.013(3) -0.003(3) 0.025(4)
C12 0.016(5) 0.032(6) 0.018(4) 0.001(4) -0.003(4) 0.010(5)
C13 0.021(5) 0.016(5) 0.030(5) -0.007(4) 0.004(4) 0.006(5)
O131 0.015(4) 0.046(5) 0.021(3) -0.003(3) -0.007(3) 0.016(3)
C132 0.040(7) 0.066(9) 0.033(5) -0.010(6) -0.012(5) 0.041(7)
C14 0.014(5) 0.017(5) 0.040(5) 0.003(5) -0.003(4) 0.011(4)
C15 0.015(5) 0.015(5) 0.038(5) -0.001(5) 0.009(5) 0.007(4)
C16 0.020(5) 0.010(5) 0.025(5) -0.002(4) 0.011(4) 0.006(4)
C17 0.021(6) 0.031(6) 0.019(4) 0.003(4) 0.000(4) 0.010(5)
C18 0.031(6) 0.025(6) 0.015(4) -0.004(4) 0.004(4) 0.010(5)
N19 0.026(5) 0.035(5) 0.018(4) -0.006(4) -0.004(4) 0.020(4)
C20 0.027(6) 0.039(7) 0.019(4) -0.004(5) -0.004(5) 0.012(5)
C21 0.028(6) 0.039(7) 0.022(5) -0.010(5) -0.011(5) 0.011(6)
C211 0.054(8) 0.052(8) 0.017(5) -0.016(5) -0.011(5) 0.025(7)
C212 0.041(8) 0.073(10) 0.039(6) -0.008(7) -0.030(6) 0.029(7)
C22 0.031(7) 0.059(8) 0.025(5) -0.011(5) -0.018(5) 0.028(6)
N23 0.024(5) 0.043(6) 0.023(4) -0.015(4) -0.006(4) 0.016(5)
C24 0.022(6) 0.055(8) 0.028(5) -0.015(6) -0.011(5) 0.017(6)
C25 0.023(6) 0.049(8) 0.027(5) -0.019(5) -0.007(5) 0.016(6)
C26 0.015(6) 0.031(7) 0.045(6) -0.014(5) -0.008(5) 0.005(5)
C27 0.023(6) 0.028(6) 0.045(6) -0.002(5) 0.000(5) -0.001(5)
C28 0.042(8) 0.046(8) 0.034(6) -0.007(6) -0.011(6) 0.016(7)
C29 0.026(6) 0.034(6) 0.020(4) -0.017(5) -0.011(5) 0.011(5)
O291 0.021(4) 0.055(5) 0.016(3) 0.001(3) -0.003(3) 0.010(4)
C292 0.034(7) 0.066(9) 0.030(6) 0.010(6) -0.008(6) -0.006(7)
C30 0.020(5) 0.035(6) 0.021(5) -0.016(5) -0.005(4) 0.013(5)
O31 0.015(4) 0.026(4) 0.023(3) -0.004(3) 0.002(3) 0.007(3)
O1W 0.046(5) 0.053(5) 0.034(4) -0.005(4) 0.012(4) 0.028(5)
O51A 0.032(5) 0.040(5) 0.064(5) -0.011(4) 0.013(4) 0.017(6)
N53A 0.039(6) 0.050(7) 0.044(5) 0.013(5) 0.017(5) 0.029(6)
O51B 0.032(5) 0.040(5) 0.064(5) -0.011(4) 0.013(4) 0.006(2)
N53B 0.039(6) 0.050(7) 0.044(5) 0.013(5) 0.017(5) 0.029(6)
Cl2 0.057(3) 0.082(4) 0.093(4) -0.009(3) -0.008(3) 0.043(3)
O2W 0.120(12) 0.038(8) 0.080(9) -0.002(7) -0.035(9) 0.030(8)

loop_
_atom_type_symbol
_atom_type_description
_atom_type_scat_dispersion_real
_atom_type_scat_dispersion_imag
_atom_type_scat_source
C C 0.0033 0.0016 'International Tables Vol C Tables 4.2.6.8 and 6.1.1.4'
H H 0.0000 0.0000 'International Tables Vol C Tables 4.2.6.8 and 6.1.1.4'
N N 0.0061 0.0033 'International Tables Vol C Tables 4.2.6.8 and 6.1.1.4'
O O 0.0106 0.0060 'International Tables Vol C Tables 4.2.6.8 and 6.1.1.4'
Pb Pb -3.3944 10.1111 'International Tables Vol C Tables 4.2.6.8 and 6.1.1.4'
Ni Ni 0.3393 1.1124 'International Tables Vol C Tables 4.2.6.8 and 6.1.1.4'
S S 0.1246 0.1234 'International Tables Vol C Tables 4.2.6.8 and 6.1.1.4'
Br Br -0.2901 2.4595 'International Tables Vol C Tables 4.2.6.8 and 6.1.1.4'
Cl Cl 0.1484 0.1585 'International Tables Vol C Tables 4.2.6.8 and 6.1.1.4'

loop_
_geom_angle_atom_site_label_1
_geom_angle_atom_site_label_2
_geom_angle_atom_site_label_3
_geom_angle
_geom_angle_site_symmetry_1
_geom_angle_site_symmetry_3
O11 Pb1 O31 69.5(2) . .
O11 Pb1 N2 96.6(12) . .
O31 Pb1 N2 103.2(8) . .
O11 Pb1 O131 62.04(18) . .
O31 Pb1 O131 127.84(18) . .
N2 Pb1 O131 66.1(8) . .
O11 Pb1 O291 126.3(2) . .
O31 Pb1 O291 60.97(19) . .
N2 Pb1 O291 76.7(8) . .
O131 Pb1 O291 142.8(2) . .
O11 Pb1 O51B 104.8(2) . .
O31 Pb1 O51B 73.6(2) . .
O131 Pb1 O51B 135.7(2) . .
O291 Pb1 O51B 80.5(2) . .
O11 Pb1 O51A 104.8(2) . .
O31 Pb1 O51A 73.6(2) . .
N2 Pb1 O51A 155.2(11) . .
O131 Pb1 O51A 135.7(2) . .
O291 Pb1 O51A 80.5(2) . .
O11 Pb1 O51A 79.5(2) . 10_656
O31 Pb1 O51A 119.7(2) . 10_656
N2 Pb1 O51A 131.4(6) . 10_656
O131 Pb1 O51A 69.8(2) . 10_656
O291 Pb1 O51A 143.0(2) . 10_656
O51B Pb1 O51A 66.1(3) . 10_656
O51A Pb1 O51A 66.1(3) . 10_656
O11 Pb1 Cl2 81.7(2) . .
O31 Pb1 Cl2 81.90(18) . .
O131 Pb1 Cl2 73.51(19) . .
O291 Pb1 Cl2 72.5(2) . .
O51B Pb1 Cl2 150.05(19) . .
O11 Pb1 S1 149.53(15) . 10_656
O31 Pb1 S1 140.09(15) . 10_656
N2 Pb1 S1 72.6(12) . 10_656
O131 Pb1 S1 87.76(13) . 10_656
O291 Pb1 S1 79.86(13) . 10_656
O51B Pb1 S1 93.87(17) . 10_656
O51A Pb1 S1 93.87(17) . 10_656
O51A Pb1 S1 86.58(18) 10_656 10_656
Cl2 Pb1 S1 94.05(12) . 10_656
O11 Pb1 Ni1 34.77(15) . .
O31 Pb1 Ni1 35.04(14) . .
N2 Pb1 Ni1 105.7(12) . .
O131 Pb1 Ni1 96.00(12) . .
O291 Pb1 Ni1 95.01(12) . .
O51B Pb1 Ni1 85.94(17) . .
O51A Pb1 Ni1 85.94(17) . .
O51A Pb1 Ni1 98.05(17) 10_656 .
Cl2 Pb1 Ni1 83.64(11) . .
S1 Pb1 Ni1 174.82(5) 10_656 .
N19 Ni1 N23 95.8(3) . .
N19 Ni1 O11 90.3(3) . .
N23 Ni1 O11 172.6(3) . .
N19 Ni1 O31 173.4(3) . .
N23 Ni1 O31 89.1(3) . .
O11 Ni1 O31 84.5(2) . .
N19 Ni1 N1 89.9(3) . .
N23 Ni1 N1 94.7(3) . .
O11 Ni1 N1 89.4(3) . .
O31 Ni1 N1 94.0(3) . .
N19 Ni1 O1W 90.0(3) . .
N23 Ni1 O1W 91.1(3) . .
O11 Ni1 O1W 84.7(3) . .
O31 Ni1 O1W 85.6(3) . .
N1 Ni1 O1W 174.1(3) . .
N19 Ni1 Pb1 132.2(2) . .
N23 Ni1 Pb1 132.0(2) . .
O11 Ni1 Pb1 42.00(16) . .
O31 Ni1 Pb1 42.91(17) . .
N1 Ni1 Pb1 87.5(2) . .
O1W Ni1 Pb1 88.22(18) . .
C1 N1 Ni1 173.2(8) . .
N1 C1 S1 179.1(10) . .
C1 S1 Pb1 91.1(3) . 10_656
C12 O11 Ni1 123.8(5) . .
C12 O11 Pb1 126.6(5) . .
Ni1 O11 Pb1 103.2(3) . .
O11 C12 C17 124.9(8) . .
O11 C12 C13 119.3(7) . .
C17 C12 C13 115.8(8) . .
C14 C13 O131 121.8(9) . .
C14 C13 C12 124.1(8) . .
O131 C13 C12 114.1(8) . .
C13 O131 C132 118.5(7) . .
C13 O131 Pb1 115.1(5) . .
C132 O131 Pb1 121.6(5) . .
O131 C132 H13A 109.5 . .
O131 C132 H13B 109.5 . .
H13A C132 H13B 109.5 . .
O131 C132 H13C 109.5 . .
H13A C132 H13C 109.5 . .
H13B C132 H13C 109.5 . .
C13 C14 C15 117.8(9) . .
C13 C14 H14 121.1 . .
C15 C14 H14 121.1 . .
C16 C15 C14 121.6(8) . .
C16 C15 Br15 119.6(7) . .
C14 C15 Br15 118.8(7) . .
C15 C16 C17 119.3(8) . .
C15 C16 H16 120.3 . .
C17 C16 H16 120.3 . .
C16 C17 C12 121.2(9) . .
C16 C17 C18 116.4(8) . .
C12 C17 C18 122.3(9) . .
N19 C18 C17 127.5(8) . .
N19 C18 H18 116.2 . .
C17 C18 H18 116.2 . .
C18 N19 C20 117.3(8) . .
C18 N19 Ni1 123.1(6) . .
C20 N19 Ni1 119.7(6) . .
N19 C20 C21 116.4(8) . .
N19 C20 H20A 108.2 . .
C21 C20 H20A 108.2 . .
N19 C20 H20B 108.2 . .
C21 C20 H20B 108.2 . .
H20A C20 H20B 107.3 . .
C211 C21 C22 112.2(9) . .
C211 C21 C20 109.3(9) . .
C22 C21 C20 111.9(8) . .
C211 C21 C212 111.3(8) . .
C22 C21 C212 105.9(9) . .
C20 C21 C212 106.0(9) . .
C21 C211 H21A 109.5 . .
C21 C211 H21B 109.5 . .
H21A C211 H21B 109.5 . .
C21 C211 H21C 109.5 . .
H21A C211 H21C 109.5 . .
H21B C211 H21C 109.5 . .
C21 C212 H21D 109.5 . .
C21 C212 H21E 109.5 . .
H21D C212 H21E 109.5 . .
C21 C212 H21F 109.5 . .
H21D C212 H21F 109.5 . .
H21E C212 H21F 109.5 . .
N23 C22 C21 113.9(8) . .
N23 C22 H22A 108.8 . .
C21 C22 H22A 108.8 . .
N23 C22 H22B 108.8 . .
C21 C22 H22B 108.8 . .
H22A C22 H22B 107.7 . .
C24 N23 C22 117.2(8) . .
C24 N23 Ni1 124.1(7) . .
C22 N23 Ni1 118.7(7) . .
N23 C24 C25 127.6(9) . .
N23 C24 H24 116.2 . .
C25 C24 H24 116.2 . .
C26 C25 C30 120.2(10) . .
C26 C25 C24 118.0(9) . .
C30 C25 C24 121.8(10) . .
C27 C26 C25 120.9(9) . .
C27 C26 H26 119.6 . .
C25 C26 H26 119.6 . .
C26 C27 C28 120.9(10) . .
C26 C27 Br27 120.0(8) . .
C28 C27 Br27 119.1(8) . .
C29 C28 C27 118.9(10) . .
C29 C28 H28 120.5 . .
C27 C28 H28 120.5 . .
C28 C29 O291 123.5(9) . .
C28 C29 C30 123.8(9) . .
O291 C29 C30 112.7(9) . .
C29 O291 C292 115.6(8) . .
C29 O291 Pb1 115.4(5) . .
C292 O291 Pb1 123.9(6) . .
O291 C292 H29A 109.5 . .
O291 C292 H29B 109.5 . .
H29A C292 H29B 109.5 . .
O291 C292 H29C 109.5 . .
H29A C292 H29C 109.5 . .
H29B C292 H29C 109.5 . .
O31 C30 C29 120.5(8) . .
O31 C30 C25 124.4(9) . .
C29 C30 C25 115.1(9) . .
C30 O31 Ni1 123.4(6) . .
C30 O31 Pb1 126.7(6) . .
Ni1 O31 Pb1 102.1(3) . .
C52A O51A Pb1 103.6(11) . .
C52A O51A Pb1 130.6(11) . 10_656
Pb1 O51A Pb1 113.9(3) . 10_656
O51A C52A N53A 108.9(16) . .
O51A C52A H52A 125.5 . .
N53A C52A H52A 125.5 . .
C54A N53A C52A 127.3(18) . .
C54A N53A C55A 127.5(18) . .
C52A N53A C55A 105.2(15) . .
N53A C54A H54A 109.5 . .
N53A C54A H54B 109.5 . .
H54A C54A H54B 109.5 . .
N53A C54A H54C 109.5 . .
H54A C54A H54C 109.5 . .
H54B C54A H54C 109.5 . .
N53A C55A H55A 109.5 . .
N53A C55A H55B 109.5 . .
H55A C55A H55B 109.5 . .
N53A C55A H55C 109.5 . .
H55A C55A H55C 109.5 . .
H55B C55A H55C 109.5 . .
C52B O51B Pb1 109.5(10) . .
Pb1 O51B Pb1 113.9(3) . 10_656
O51B C52B N53B 114.8(15) . .
O51B C52B H52B 122.6 . .
N53B C52B H52B 122.6 . .
C54B N53B C52B 128.0(16) . .
C54B N53B C55B 119.2(15) . .
C52B N53B C55B 112.9(12) . .
N53B C54B H54D 109.5 . .
N53B C54B H54E 109.5 . .
H54D C54B H54E 109.5 . .
N53B C54B H54F 109.5 . .
H54D C54B H54F 109.5 . .
H54E C54B H54F 109.5 . .
N53B C55B H55D 109.5 . .
N53B C55B H55E 109.5 . .
H55D C55B H55E 109.5 . .
N53B C55B H55F 109.5 . .
H55D C55B H55F 109.5 . .
H55E C55B H55F 109.5 . .
N2 C2 S2 167(5) . .
C2 N2 Pb1 126(5) . .

loop_
_geom_bond_atom_site_label_1
_geom_bond_atom_site_label_2
_geom_bond_distance
_geom_bond_site_symmetry_2
Pb1 O11 2.385(6) .
Pb1 O31 2.415(6) .
Pb1 N2 2.557(10) .
Pb1 O131 2.680(6) .
Pb1 O291 2.734(7) .
Pb1 O51B 2.783(8) .
Pb1 O51A 2.783(8) .
Pb1 O51A 2.787(8) 10_656
Pb1 Cl2 2.874(5) .
Pb1 S1 3.373(2) 10_656
Pb1 Ni1 3.4692(12) .
Ni1 N19 2.010(7) .
Ni1 N23 2.020(8) .
Ni1 O11 2.032(6) .
Ni1 O31 2.037(6) .
Ni1 N1 2.041(9) .
Ni1 O1W 2.209(8) .
N1 C1 1.146(12) .
C1 S1 1.658(12) .
Br27 C27 1.891(10) .
Br15 C15 1.900(9) .
O11 C12 1.303(10) .
C12 C17 1.413(12) .
C12 C13 1.414(12) .
C13 C14 1.358(12) .
C13 O131 1.385(10) .
O131 C132 1.407(10) .
C132 H13A 0.9600 .
C132 H13B 0.9600 .
C132 H13C 0.9600 .
C14 C15 1.408(12) .
C14 H14 0.9300 .
C15 C16 1.367(12) .
C16 C17 1.408(12) .
C16 H16 0.9300 .
C17 C18 1.457(13) .
C18 N19 1.294(12) .
C18 H18 0.9300 .
N19 C20 1.451(11) .
C20 C21 1.527(13) .
C20 H20A 0.9700 .
C20 H20B 0.9700 .
C21 C211 1.502(15) .
C21 C22 1.519(13) .
C21 C212 1.531(13) .
C211 H21A 0.9600 .
C211 H21B 0.9600 .
C211 H21C 0.9600 .
C212 H21D 0.9600 .
C212 H21E 0.9600 .
C212 H21F 0.9600 .
C22 N23 1.488(12) .
C22 H22A 0.9700 .
C22 H22B 0.9700 .
N23 C24 1.255(12) .
C24 C25 1.451(14) .
C24 H24 0.9300 .
C25 C26 1.414(14) .
C25 C30 1.430(12) .
C26 C27 1.359(14) .
C26 H26 0.9300 .
C27 C28 1.389(14) .
C28 C29 1.366(15) .
C28 H28 0.9300 .
C29 O291 1.384(10) .
C29 C30 1.427(13) .
O291 C292 1.457(11) .
C292 H29A 0.9600 .
C292 H29B 0.9600 .
C292 H29C 0.9600 .
C30 O31 1.295(11) .
O51A C52A 1.32(2) .
C52A N53A 1.43(2) .
C52A H52A 0.9300 .
N53A C54A 1.28(3) .
N53A C55A 1.56(3) .
C54A H54A 0.9600 .
C54A H54B 0.9600 .
C54A H54C 0.9600 .
C55A H55A 0.9600 .
C55A H55B 0.9600 .
C55A H55C 0.9600 .
O51B C52B 1.32(2) .
C52B N53B 1.34(2) .
C52B H52B 0.9300 .
N53B C54B 1.33(2) .
N53B C55B 1.53(2) .
C54B H54D 0.9600 .
C54B H54E 0.9600 .
C54B H54F 0.9600 .
C55B H55D 0.9600 .
C55B H55E 0.9600 .
C55B H55F 0.9600 .
C2 N2 1.156(10) .
C2 S2 1.654(10) .

loop_
_geom_hbond_atom_site_label_D
_geom_hbond_atom_site_label_H
_geom_hbond_atom_site_label_A
_geom_hbond_distance_DH
_geom_hbond_distance_HA
_geom_hbond_distance_DA
_geom_hbond_angle_DHA
_geom_hbond_site_symmetry_A
C132 H13A Br15 0.96 3.02 3.965(11) 169.9 8_544
C292 H29A S2 0.96 2.76 3.55(2) 141.1 .
C292 H29B S1 0.96 2.81 3.683(11) 152.4 10_656
C292 H29C S2 0.96 3.00 3.87(2) 151.0 18_545
C52B H52B N1 0.93 2.46 3.19(2) 136.4 .
C55B H55F Br15 0.96 2.85 3.78(2) 161.8 14_556
